data_1552252
loop_
_publ_author_name
'Lindley, Brian'
'Walden, Andrew G.'
'Brasacchio, Ann Marie'
'Casuras, Andrea'
'Lease, Nicholas'
'Chen, Chun-Hsing'
'Goldman, Alan S.'
'Miller, Alexander James Minden'

_publ_section_title
;
 Electrochemical C--H Bond Activation via Cationic Iridium Hydride Pincer
 Complexes
;
_journal_name_full 'Chemical Science'
_journal_paper_doi 10.1039/C9SC03076J
_journal_year 2019
_chemical_absolute_configuration unk
_chemical_formula_moiety 'C63 H65 B1 F24 Ir1 N1 P2'
_chemical_formula_sum 'C63 H65 B F24 Ir N P2'
_chemical_formula_weight 1557.15
_space_group_IT_number 92
_space_group_name_Hall 'P 4abw 2nw'
_space_group_name_H-M_alt 'P 41 21 2'
_symmetry_cell_setting tetragonal
_symmetry_space_group_name_Hall 'P 4abw 2nw'
_symmetry_space_group_name_H-M 'P 41 21 2'
_atom_sites_solution_hydrogens difmap
_atom_sites_solution_primary SUPERFLIP
_audit_creation_date 2019-01-04
_audit_creation_method CRYSTALS_ver_14.61_build_6236
_audit_update_record
;
2019-06-21 deposited with the CCDC.    2019-08-20 downloaded from the CCDC.
;
_cell_angle_alpha 90
_cell_angle_beta 90
_cell_angle_gamma 90
_cell_formula_units_Z 4
_cell_length_a 13.4206(9)
_cell_length_b 13.4206(9)
_cell_length_c 35.170(3)
_cell_measurement_reflns_used 4075
_cell_measurement_temperature 100
_cell_measurement_theta_max 70
_cell_measurement_theta_min 5
_cell_volume 6334.6(8)
_computing_cell_refinement 'Apex2 (Bruker AXS, 2006)'
_computing_data_collection 'Apex2 (Bruker AXS, 2006)'
_computing_data_reduction 'Apex2 (Bruker AXS, 2006)'
_computing_molecular_graphics 'CAMERON (Watkin et al., 1996)'
_computing_publication_material 'CRYSTALS (Betteridge et al., 2003)'
_computing_structure_refinement 'CRYSTALS (Betteridge et al., 2003)'
_computing_structure_solution 'SHELXS 86 (Sheldrick, 1986)'
_diffrn_ambient_temperature 100
_diffrn_measured_fraction_theta_full 0.995
_diffrn_measured_fraction_theta_max 0.958
_diffrn_measurement_device Area
_diffrn_measurement_device_type 'Bruker Kappa Apex2'
_diffrn_measurement_method '\f & \w scans'
_diffrn_radiation_monochromator graphite
_diffrn_radiation_type 'Cu K\a'
_diffrn_radiation_wavelength 1.54178
_diffrn_reflns_av_R_equivalents 0.108
_diffrn_reflns_limit_h_max 15
_diffrn_reflns_limit_h_min -13
_diffrn_reflns_limit_k_max 15
_diffrn_reflns_limit_k_min -14
_diffrn_reflns_limit_l_max 41
_diffrn_reflns_limit_l_min -39
_diffrn_reflns_number 39025
_diffrn_reflns_theta_full 34.344
_diffrn_reflns_theta_max 70.089
_diffrn_reflns_theta_min 3.525
_diffrn_standards_number 0
_exptl_absorpt_coefficient_mu 5.559
_exptl_absorpt_correction_T_max 0.56
_exptl_absorpt_correction_T_min 0.49
_exptl_absorpt_correction_type multi-scan
_exptl_absorpt_process_details 'SADABS (Siemens, 1996)'
_exptl_crystal_colour orange
_exptl_crystal_density_diffrn 1.633
_exptl_crystal_density_method 'not measured'
_exptl_crystal_description block
_exptl_crystal_F_000 3112
_exptl_crystal_size_max 0.178
_exptl_crystal_size_mid 0.128
_exptl_crystal_size_min 0.104
_refine_diff_density_max 1.81
_refine_diff_density_min -1.83
_refine_ls_extinction_method None
_refine_ls_goodness_of_fit_ref 0.9586
_refine_ls_hydrogen_treatment mixed
_refine_ls_matrix_type full
_refine_ls_number_parameters 458
_refine_ls_number_reflns 5737
_refine_ls_number_restraints 106
_refine_ls_R_factor_all 0.0727
_refine_ls_R_factor_gt 0.0564
_refine_ls_shift/su_max 0.0107541
_refine_ls_shift/su_mean 0.0010174
_refine_ls_structure_factor_coef Fsqd
_refine_ls_weighting_details
;
 Method= Modified Sheldrick 
 w=1/[\s^2^(F^2^) + ( 0.07P)^2^ + 0.00P] 
 ,where P=(max(Fo^2^,0) + 2Fc^2^)/3 
;
_refine_ls_weighting_scheme calc
_refine_ls_wR_factor_all 0.1381
_refine_ls_wR_factor_gt 0.1320
_refine_ls_wR_factor_ref 0.1381
_reflns_limit_h_max 11
_reflns_limit_h_min -11
_reflns_limit_k_max 15
_reflns_limit_k_min 0
_reflns_limit_l_max 41
_reflns_limit_l_min 0
_reflns_number_gt 4350
_reflns_number_total 5762
_reflns_threshold_expression I>2.0\s(I)
_oxford_diffrn_Wilson_B_factor 4.90
_oxford_diffrn_Wilson_scale 228.81
_oxford_refine_ls_r_factor_ref 0.0727
_oxford_refine_ls_scale 0.21591(17)
_oxford_reflns_number_all 5737
_oxford_reflns_threshold_expression_ref I>-3.0\s(I)
_oxford_structure_analysis_title 'aw_f_062_0m_4_a.res in P4(1)2(1)2'
_cod_data_source_file c9sc03076j2.cif
_cod_data_source_block AG_F_062
_cod_original_cell_volume 6334.6(10)
_cod_original_sg_symbol_H-M 'P 41 21 2 '
_cod_original_formula_sum 'C63 H65 B1 F24 Ir1 N1 P2'
_cod_database_code 1552252

loop_
_symmetry_equiv_pos_as_xyz
x,y,z
-y+1/2,x+1/2,z+1/4
-x,-y,z+1/2
y+1/2,-x+1/2,z+3/4
-x+1/2,y+1/2,-z+1/4
y,x,-z
x+1/2,-y+1/2,-z+3/4
-y,-x,-z+1/2

loop_
_atom_site_label
_atom_site_type_symbol
_atom_site_fract_x
_atom_site_fract_y
_atom_site_fract_z
_atom_site_U_iso_or_equiv
_atom_site_occupancy
_atom_site_adp_type
_atom_site_refinement_flags_posn
_atom_site_refinement_flags_adp
_atom_site_disorder_assembly
Ir1 Ir 0.02812(3) 1.02812(3) 0.5000 0.0342 1.0000 Uani DS T .
P1 P 0.09795(19) 0.9093(2) 0.45903(7) 0.0443 1.0000 Uani . . .
F1 F 0.4632(7) 0.1715(4) 0.39224(19) 0.0892 1.0000 Uani . . .
F2 F 0.6086(5) 0.2182(5) 0.4077(2) 0.0793 1.0000 Uani . . .
F3 F 0.5102(5) 0.1635(4) 0.44969(18) 0.0724 1.0000 Uani . . .
F4 F 0.1990(4) 0.4931(6) 0.40675(19) 0.0780 1.0000 Uani . . .
F5 F 0.2976(5) 0.6025(4) 0.38493(17) 0.0653 1.0000 Uani . . .
F6 F 0.2767(5) 0.4649(6) 0.35482(16) 0.0748 1.0000 Uani . . .
F7 F 0.5620(5) 0.8894(5) 0.58120(18) 0.0748 1.0000 Uani . . .
F8 F 0.4098(6) 0.8481(5) 0.58028(18) 0.0765 1.0000 Uani . . .
F9 F 0.4596(5) 0.9776(5) 0.55125(15) 0.0747 1.0000 Uani . . .
F10 F 0.5328(6) 0.9517(4) 0.41888(15) 0.0715 1.0000 Uani . . .
F11 F 0.4819(6) 0.8166(4) 0.39393(17) 0.0656 1.0000 Uani . . .
F12 F 0.6368(5) 0.8372(5) 0.40641(17) 0.0701 1.0000 Uani . . .
N1 N 0.1488(9) 1.1309(10) 0.5033(4) 0.0368 0.5000 Uani D U .
C1 C -0.0777(6) 0.9223(6) 0.5000 0.0487 1.0000 Uani DS TU .
C2 C -0.0904(8) 0.8570(7) 0.4692(3) 0.0521 1.0000 Uani D U .
C3 C -0.1607(8) 0.7825(8) 0.4677(3) 0.0606 1.0000 Uani . U .
C4 C -0.2279(7) 0.7721(7) 0.500000(7) 0.0591 1.0000 Uani S TU .
C5 C -0.0188(8) 0.8662(7) 0.4361(3) 0.0505 1.0000 Uani . . .
C6 C 0.1464(8) 0.7890(9) 0.4810(3) 0.0625 1.0000 Uani . U .
C7 C 0.2575(9) 0.7927(9) 0.4844(3) 0.0893 1.0000 Uani . U .
C8 C 0.1222(12) 0.6960(9) 0.4584(3) 0.0954 1.0000 Uani . . .
C9 C 0.0956(8) 0.7698(8) 0.5189(3) 0.0655 1.0000 Uani . U .
C10 C 0.1792(8) 0.9472(7) 0.4190(3) 0.0517 1.0000 Uani . . .
C11 C 0.1241(10) 1.0305(11) 0.3968(3) 0.1017 1.0000 Uani . . .
C12 C 0.2015(9) 0.8619(9) 0.3887(3) 0.0732 1.0000 Uani . . .
C13 C 0.2755(9) 0.9921(10) 0.4329(3) 0.0903 1.0000 Uani . . .
C14 C 0.2211(13) 1.1158(15) 0.5254(5) 0.0417 0.5000 Uani D U 1
C15 C 0.3083(11) 1.1636(13) 0.5339(4) 0.0428 0.5000 Uani D U 1
C16 C 0.3231(10) 1.2460(12) 0.5154(4) 0.0464 0.5000 Uani D U 1
C17 C 0.2533(12) 1.2776(11) 0.4900(4) 0.0430 0.5000 Uani D U 1
C18 C 0.1723(13) 1.2240(13) 0.4843(4) 0.0425 0.5000 Uani D U 1
C19 C 0.2040(16) 1.0124(15) 0.5484(4) 0.0703 0.5000 Uani D . 1
C20 C 0.0901(13) 1.2454(14) 0.4589(4) 0.0460 0.5000 Uani D U 1
C21 C 0.4905(5) 0.4767(6) 0.4631(2) 0.0339 1.0000 Uani . . .
C22 C 0.5189(8) 0.3779(6) 0.4553(2) 0.0420 1.0000 Uani . . .
C23 C 0.4780(8) 0.3223(6) 0.4256(3) 0.0416 1.0000 Uani . . .
C24 C 0.4023(7) 0.3603(7) 0.4037(3) 0.0455 1.0000 Uani . . .
C25 C 0.3680(7) 0.4566(7) 0.4120(3) 0.0421 1.0000 Uani . . .
C26 C 0.4116(6) 0.5128(6) 0.4418(2) 0.0372 1.0000 Uani . . .
C27 C 0.5138(9) 0.2180(8) 0.4173(3) 0.0529 1.0000 Uani . . .
C28 C 0.2861(7) 0.5029(7) 0.3892(3) 0.0456 1.0000 Uani . . .
C29 C 0.5210(6) 0.6590(5) 0.4957(2) 0.0332 1.0000 Uani . . .
C30 C 0.5048(6) 0.7193(7) 0.5276(3) 0.0377 1.0000 Uani . . .
C31 C 0.5025(6) 0.8221(6) 0.5251(3) 0.0347 1.0000 Uani . . .
C32 C 0.5155(7) 0.8682(6) 0.4886(2) 0.0402 1.0000 Uani . . .
C33 C 0.5315(8) 0.8085(6) 0.4572(2) 0.0358 1.0000 Uani . . .
C34 C 0.5330(7) 0.7056(6) 0.4611(2) 0.0331 1.0000 Uani . . .
C35 C 0.4831(8) 0.8859(7) 0.5590(3) 0.0451 1.0000 Uani . . .
C36 C 0.5459(9) 0.8535(8) 0.4203(3) 0.0523 1.0000 Uani . . .
B1 B 0.5373(6) 0.5373(6) 0.5000 0.0318 1.0000 Uani S T .
H31 H -0.1655 0.7401 0.4461 0.0750 1.0000 Uiso R . .
H51 H -0.0422 0.9147 0.4185 0.0630 1.0000 Uiso R . .
H52 H -0.0106 0.8042 0.4234 0.0630 1.0000 Uiso R . .
H71 H 0.2778 0.7537 0.5056 0.1019 1.0000 Uiso R . .
H72 H 0.2761 0.8601 0.4884 0.1019 1.0000 Uiso R . .
H73 H 0.2887 0.7683 0.4620 0.1019 1.0000 Uiso R . .
H81 H 0.1488 0.6391 0.4710 0.1012 1.0000 Uiso R . .
H82 H 0.0520 0.6892 0.4562 0.1012 1.0000 Uiso R . .
H83 H 0.1509 0.7015 0.4338 0.1012 1.0000 Uiso R . .
H91 H 0.1201 0.7098 0.5298 0.0759 1.0000 Uiso R . .
H92 H 0.1097 0.8239 0.5355 0.0759 1.0000 Uiso R . .
H93 H 0.0256 0.7646 0.5153 0.0759 1.0000 Uiso R . .
H111 H 0.1639 1.0506 0.3758 0.1096 1.0000 Uiso R . .
H112 H 0.1133 1.0859 0.4131 0.1096 1.0000 Uiso R . .
H113 H 0.0619 1.0063 0.3878 0.1096 1.0000 Uiso R . .
H121 H 0.2422 0.8878 0.3690 0.0872 1.0000 Uiso R . .
H122 H 0.2353 0.8087 0.4010 0.0872 1.0000 Uiso R . .
H123 H 0.1408 0.8380 0.3782 0.0872 1.0000 Uiso R . .
H131 H 0.3158 1.0113 0.4119 0.1171 1.0000 Uiso R . .
H132 H 0.2609 1.0490 0.4480 0.1171 1.0000 Uiso R . .
H133 H 0.3102 0.9444 0.4478 0.1171 1.0000 Uiso R . .
H151 H 0.3556 1.1382 0.5514 0.0508 0.5000 Uiso R . 1
H161 H 0.3816 1.2842 0.5198 0.0549 0.5000 Uiso R . 1
H171 H 0.2623 1.3379 0.4763 0.0513 0.5000 Uiso R . 1
H191 H 0.1349 1.0016 0.5526 0.0769 0.5000 Uiso R . 1
H192 H 0.2302 0.9593 0.5336 0.0769 0.5000 Uiso R . 1
H193 H 0.2377 1.0152 0.5721 0.0769 0.5000 Uiso R . 1
H201 H 0.0826 1.3155 0.4566 0.0555 0.5000 Uiso R . 1
H202 H 0.0306 1.2175 0.4690 0.0555 0.5000 Uiso R . 1
H203 H 0.1032 1.2173 0.4346 0.0555 0.5000 Uiso R . 1
H221 H 0.5680 0.3482 0.4712 0.0507 1.0000 Uiso R . .
H241 H 0.3737 0.3227 0.3836 0.0568 1.0000 Uiso R . .
H261 H 0.3864 0.5774 0.4472 0.0429 1.0000 Uiso R . .
H301 H 0.4948 0.6885 0.5516 0.0455 1.0000 Uiso R . .
H321 H 0.5140 0.9387 0.4863 0.0446 1.0000 Uiso R . .
H341 H 0.5428 0.6657 0.4391 0.0444 1.0000 Uiso R . .
H41 H -0.2779 0.7221 0.5000 0.0714 1.0000 Uiso RS . .
H1 H -0.024(11) 1.062(11) 0.461(2) 0.0500 0.5000 Uiso D . 1

loop_
_atom_site_aniso_label
_atom_site_aniso_U_11
_atom_site_aniso_U_22
_atom_site_aniso_U_33
_atom_site_aniso_U_23
_atom_site_aniso_U_13
_atom_site_aniso_U_12
Ir1 0.03491(17) 0.03491(17) 0.0329(3) 0.00099(19) -0.00099(19) -0.0027(2)
P1 0.0385(15) 0.0482(16) 0.0462(16) 0.0018(12) 0.0028(11) 0.0055(10)
F1 0.140(7) 0.043(4) 0.085(5) -0.030(3) -0.062(5) 0.020(4)
F2 0.064(5) 0.070(5) 0.104(5) -0.016(4) 0.009(4) 0.021(4)
F3 0.099(6) 0.051(4) 0.068(5) 0.004(3) -0.004(4) 0.017(4)
F4 0.045(4) 0.101(7) 0.088(5) 0.019(4) -0.011(3) 0.008(4)
F5 0.058(4) 0.052(4) 0.087(5) 0.002(3) -0.023(3) 0.011(3)
F6 0.083(5) 0.097(5) 0.045(4) -0.018(4) -0.029(3) 0.034(5)
F7 0.083(5) 0.086(5) 0.055(4) -0.030(4) -0.032(4) 0.032(4)
F8 0.100(6) 0.076(5) 0.054(5) -0.022(4) 0.024(4) -0.009(4)
F9 0.121(6) 0.052(3) 0.051(4) -0.006(3) 0.009(4) 0.036(5)
F10 0.123(6) 0.036(3) 0.055(4) 0.009(2) 0.031(4) 0.012(4)
F11 0.092(5) 0.070(4) 0.034(4) 0.015(3) 0.001(4) -0.006(4)
F12 0.082(5) 0.068(5) 0.061(5) 0.021(3) 0.032(4) 0.012(4)
N1 0.037(4) 0.038(4) 0.035(4) -0.012(5) -0.016(4) -0.015(4)
C1 0.042(3) 0.042(3) 0.063(7) 0.007(4) -0.007(4) -0.024(4)
C2 0.048(4) 0.041(4) 0.067(6) 0.002(4) -0.010(4) -0.002(3)
C3 0.054(5) 0.052(4) 0.076(6) 0.001(4) -0.010(4) -0.007(4)
C4 0.049(4) 0.049(4) 0.079(8) 0.010(5) -0.010(5) -0.012(5)
C5 0.053(6) 0.061(6) 0.038(6) -0.018(5) 0.002(5) -0.006(5)
C6 0.039(5) 0.055(5) 0.094(7) 0.032(5) 0.014(5) 0.014(4)
C7 0.059(6) 0.079(7) 0.130(8) 0.053(6) -0.006(6) 0.004(6)
C8 0.134(14) 0.062(9) 0.090(11) 0.000(8) 0.014(10) 0.034(9)
C9 0.061(6) 0.059(6) 0.077(7) 0.027(5) 0.004(5) 0.022(5)
C10 0.070(7) 0.046(7) 0.039(7) -0.002(4) 0.017(5) 0.009(5)
C11 0.142(14) 0.091(10) 0.072(10) 0.017(9) 0.051(9) 0.023(11)
C12 0.098(10) 0.073(9) 0.048(8) -0.019(6) 0.027(7) 0.004(7)
C13 0.084(9) 0.111(13) 0.076(10) -0.028(8) 0.035(7) -0.047(9)
C14 0.043(5) 0.046(5) 0.036(5) -0.008(5) -0.014(4) -0.002(5)
C15 0.039(6) 0.049(5) 0.040(5) -0.015(5) -0.011(5) 0.001(6)
C16 0.041(6) 0.054(7) 0.044(6) -0.014(6) -0.009(6) -0.001(7)
C17 0.055(7) 0.042(7) 0.032(8) 0.006(6) -0.004(6) -0.004(7)
C18 0.049(5) 0.043(5) 0.035(5) -0.004(4) -0.011(4) -0.008(5)
C19 0.069(10) 0.082(19) 0.060(11) 0.019(13) 0.004(10) 0.012(11)
C20 0.058(7) 0.040(6) 0.039(6) -0.003(6) -0.009(7) -0.010(6)
C21 0.035(5) 0.034(4) 0.032(5) -0.001(4) -0.002(3) -0.001(4)
C22 0.047(5) 0.036(5) 0.043(6) 0.003(4) -0.021(5) 0.001(4)
C23 0.041(5) 0.038(5) 0.045(6) -0.003(4) 0.002(5) 0.004(4)
C24 0.045(6) 0.052(6) 0.039(6) -0.012(4) -0.006(4) -0.002(4)
C25 0.043(5) 0.039(6) 0.044(6) -0.007(4) -0.006(4) 0.007(4)
C26 0.048(5) 0.027(5) 0.037(6) -0.006(4) -0.001(4) -0.001(4)
C27 0.052(7) 0.051(6) 0.056(8) 0.001(5) -0.014(6) -0.001(5)
C28 0.032(5) 0.051(7) 0.054(8) -0.004(4) -0.009(4) 0.009(4)
C29 0.027(4) 0.031(4) 0.041(5) -0.007(4) -0.005(5) -0.009(3)
C30 0.028(5) 0.050(5) 0.035(6) 0.001(4) -0.002(3) 0.007(4)
C31 0.038(5) 0.035(5) 0.030(6) -0.007(4) 0.002(3) 0.001(3)
C32 0.041(5) 0.031(4) 0.048(7) -0.007(4) 0.003(4) 0.000(4)
C33 0.043(5) 0.041(5) 0.023(5) 0.000(3) 0.005(5) 0.000(4)
C34 0.039(5) 0.033(4) 0.027(5) -0.002(3) 0.000(4) -0.008(4)
C35 0.051(6) 0.037(5) 0.047(7) -0.010(4) 0.002(5) 0.014(5)
C36 0.064(8) 0.043(6) 0.049(8) 0.001(5) 0.005(6) -0.005(5)
B1 0.033(4) 0.033(4) 0.029(7) -0.004(5) 0.004(5) 0.002(6)

loop_
_atom_type_symbol
_atom_type_scat_dispersion_real
_atom_type_scat_dispersion_imag
_atom_type_scat_Cromer_Mann_a1
_atom_type_scat_Cromer_Mann_b1
_atom_type_scat_Cromer_Mann_a2
_atom_type_scat_Cromer_Mann_b2
_atom_type_scat_Cromer_Mann_a3
_atom_type_scat_Cromer_Mann_b3
_atom_type_scat_Cromer_Mann_a4
_atom_type_scat_Cromer_Mann_b4
_atom_type_scat_Cromer_Mann_c
_atom_type_scat_source
C 0.0181 0.0091 2.3100 20.8439 1.0200 10.2075 1.5886 0.5687 0.8650 51.6512 0.2156 'International Tables Vol C 4.2.6.8 and 6.1.1.4'
H 0.0000 0.0000 0.4930 10.5109 0.3229 26.1257 0.1402 3.1424 0.0408 57.7998 0.0030 'International Tables Vol C 4.2.6.8 and 6.1.1.4'
B 0.0090 0.0039 2.0545 23.2185 1.3326 1.0210 1.0979 60.3498 0.7068 0.1403 -0.1932 'International Tables Vol C 4.2.6.8 and 6.1.1.4'
F 0.0727 0.0534 3.5392 10.2825 2.6412 4.2944 1.5170 0.2615 1.0243 26.1476 0.2776 'International Tables Vol C 4.2.6.8 and 6.1.1.4'
Ir -4.7710 6.5667 27.3049 1.5928 16.7296 8.8655 15.6115 0.4179 5.8338 45.0011 11.4722 'International Tables Vol C 4.2.6.8 and 6.1.1.4'
N 0.0311 0.0180 12.2126 0.0057 3.1322 9.8933 2.0125 28.9975 1.1663 0.5826 -11.5290 'International Tables Vol C 4.2.6.8 and 6.1.1.4'
P 0.2955 0.4335 6.4345 1.9067 4.1791 27.1570 1.7800 0.5260 1.4908 68.1645 1.1149 'International Tables Vol C 4.2.6.8 and 6.1.1.4'

loop_
_geom_angle_atom_site_label_1
_geom_angle_site_symmetry_1
_geom_angle_atom_site_label_2
_geom_angle_atom_site_label_3
_geom_angle_site_symmetry_3
_geom_angle
_geom_angle_publ_flag
N1 6_466 Ir1 H1 6_466 101(6) no
N1 6_466 Ir1 P1 6_466 99.8(3) yes
H1 6_466 Ir1 P1 6_466 81(5) no
N1 6_466 Ir1 P1 . 102.9(3) yes
H1 6_466 Ir1 P1 . 97(5) no
P1 6_466 Ir1 P1 . 157.11(15) yes
N1 6_466 Ir1 N1 . 11.1(11) yes
H1 6_466 Ir1 N1 . 91(6) no
P1 6_466 Ir1 N1 . 102.9(3) yes
P1 . Ir1 N1 . 99.8(3) yes
N1 6_466 Ir1 C1 . 174.5(5) yes
H1 6_466 Ir1 C1 . 84(5) no
P1 6_466 Ir1 C1 . 78.56(7) yes
P1 . Ir1 C1 . 78.56(7) yes
N1 . Ir1 C1 . 174.5(5) yes
N1 6_466 Ir1 H1 . 91(6) no
H1 6_466 Ir1 H1 . 168(11) no
P1 6_466 Ir1 H1 . 97(5) no
P1 . Ir1 H1 . 81(5) no
N1 . Ir1 H1 . 101(6) no
C1 . Ir1 H1 . 84(5) no
Ir1 . P1 C5 . 98.2(3) yes
Ir1 . P1 C6 . 117.6(4) yes
C5 . P1 C6 . 101.6(5) yes
Ir1 . P1 C10 . 121.0(3) yes
C5 . P1 C10 . 104.6(5) yes
C6 . P1 C10 . 109.9(5) yes
Ir1 . N1 C14 6_466 103.8(11) yes
Ir1 . N1 C18 6_466 159.2(17) yes
C14 6_466 N1 C18 6_466 96.1(16) yes
Ir1 . N1 C14 . 121.0(15) yes
C14 6_466 N1 C14 . 135.1(19) yes
C18 6_466 N1 C14 . 39.1(12) yes
Ir1 . N1 C18 . 134.2(13) yes
C14 6_466 N1 C18 . 30.5(9) yes
C18 6_466 N1 C18 . 66.2(16) yes
C14 . N1 C18 . 104.8(16) yes
C2 6_466 C1 Ir1 . 121.8(6) yes
C2 6_466 C1 C2 . 116.3(12) yes
Ir1 . C1 C2 . 121.8(6) yes
C1 . C2 C3 . 124.5(11) yes
C1 . C2 C5 . 117.7(8) yes
C3 . C2 C5 . 117.7(9) yes
C2 . C3 C4 . 117.6(11) yes
C2 . C3 H31 . 120.8 no
C4 . C3 H31 . 121.6 no
C3 . C4 C3 6_466 119.4(12) yes
C3 . C4 H41 . 120.3 no
C3 6_466 C4 H41 . 120.3 no
C2 . C5 P1 . 103.1(6) yes
C2 . C5 H51 . 110.2 no
P1 . C5 H51 . 110.4 no
C2 . C5 H52 . 111.3 no
P1 . C5 H52 . 112.3 no
H51 . C5 H52 . 109.5 no
P1 . C6 C7 . 110.2(8) yes
P1 . C6 C8 . 114.4(8) yes
C7 . C6 C8 . 106.4(10) yes
P1 . C6 C9 . 110.3(7) yes
C7 . C6 C9 . 112.5(10) yes
C8 . C6 C9 . 102.9(9) yes
C6 . C7 H71 . 109.4 no
C6 . C7 H72 . 107.8 no
H71 . C7 H72 . 109.5 no
C6 . C7 H73 . 111.2 no
H71 . C7 H73 . 109.5 no
H72 . C7 H73 . 109.5 no
C6 . C8 H81 . 109.8 no
C6 . C8 H82 . 109.6 no
H81 . C8 H82 . 109.5 no
C6 . C8 H83 . 109.0 no
H81 . C8 H83 . 109.5 no
H82 . C8 H83 . 109.5 no
C6 . C9 H91 . 109.9 no
C6 . C9 H92 . 108.6 no
H91 . C9 H92 . 109.5 no
C6 . C9 H93 . 109.9 no
H91 . C9 H93 . 109.5 no
H92 . C9 H93 . 109.5 no
P1 . C10 C11 . 107.4(7) yes
P1 . C10 C12 . 114.9(7) yes
C11 . C10 C12 . 105.8(9) yes
P1 . C10 C13 . 111.6(8) yes
C11 . C10 C13 . 106.5(10) yes
C12 . C10 C13 . 110.1(9) yes
C10 . C11 H111 . 109.1 no
C10 . C11 H112 . 109.5 no
H111 . C11 H112 . 109.5 no
C10 . C11 H113 . 109.9 no
H111 . C11 H113 . 109.5 no
H112 . C11 H113 . 109.5 no
C10 . C12 H121 . 109.4 no
C10 . C12 H122 . 109.0 no
H121 . C12 H122 . 109.5 no
C10 . C12 H123 . 110.0 no
H121 . C12 H123 . 109.5 no
H122 . C12 H123 . 109.5 no
C10 . C13 H131 . 110.2 no
C10 . C13 H132 . 109.0 no
H131 . C13 H132 . 109.5 no
C10 . C13 H133 . 109.2 no
H131 . C13 H133 . 109.5 no
H132 . C13 H133 . 109.5 no
N1 6_466 C14 N1 . 6.5(7) yes
N1 6_466 C14 C15 . 129.7(19) yes
N1 . C14 C15 . 136(2) yes
N1 6_466 C14 C19 . 115.7(15) yes
N1 . C14 C19 . 109.7(17) yes
C15 . C14 C19 . 114.5(20) yes
C14 . C15 C16 . 115.0(16) yes
C14 . C15 H151 . 123.0 no
C16 . C15 H151 . 122.0 no
C15 . C16 C17 . 119.2(9) yes
C15 . C16 H161 . 120.4 no
C17 . C16 H161 . 120.4 no
C16 . C17 C18 6_466 63.7(9) yes
C16 . C17 C18 . 119.8(15) yes
C18 6_466 C17 C18 . 56.2(15) yes
C16 . C17 H171 . 120.7 no
C18 6_466 C17 H171 . 173.9 no
C18 . C17 H171 . 119.6 no
N1 . C18 C17 6_466 97.6(13) yes
N1 . C18 C17 . 125.4(16) yes
C17 6_466 C18 C17 . 28.4(11) yes
N1 . C18 N1 6_466 15.0(15) yes
C17 6_466 C18 N1 6_466 111.8(17) yes
C17 . C18 N1 6_466 140.0(20) yes
N1 . C18 C20 . 106.8(16) yes
C17 6_466 C18 C20 . 154.6(16) yes
C17 . C18 C20 . 127.8(18) yes
N1 6_466 C18 C20 . 92.1(17) yes
C14 . C19 H191 . 110.3 no
C14 . C19 H192 . 108.4 no
H191 . C19 H192 . 109.5 no
C14 . C19 H193 . 109.7 no
H191 . C19 H193 . 109.5 no
H192 . C19 H193 . 109.5 no
C18 . C20 H201 . 109.3 no
C18 . C20 H202 . 109.5 no
H201 . C20 H202 . 109.5 no
C18 . C20 H203 . 109.6 no
H201 . C20 H203 . 109.5 no
H202 . C20 H203 . 109.5 no
C22 . C21 C26 . 115.6(7) yes
C22 . C21 B1 . 120.9(6) yes
C26 . C21 B1 . 122.9(7) yes
C21 . C22 C23 . 122.9(8) yes
C21 . C22 H221 . 117.9 no
C23 . C22 H221 . 119.2 no
C22 . C23 C24 . 120.8(9) yes
C22 . C23 C27 . 121.1(9) yes
C24 . C23 C27 . 118.0(9) yes
C23 . C24 C25 . 117.9(8) yes
C23 . C24 H241 . 121.3 no
C25 . C24 H241 . 120.8 no
C24 . C25 C26 . 120.6(8) yes
C24 . C25 C28 . 120.8(8) yes
C26 . C25 C28 . 118.6(8) yes
C25 . C26 C21 . 122.0(8) yes
C25 . C26 H261 . 119.2 no
C21 . C26 H261 . 118.9 no
C23 . C27 F3 . 109.0(9) yes
C23 . C27 F2 . 110.9(9) yes
F3 . C27 F2 . 104.5(9) yes
C23 . C27 F1 . 114.8(9) yes
F3 . C27 F1 . 107.3(9) yes
F2 . C27 F1 . 109.8(10) yes
C25 . C28 F5 . 112.7(8) yes
C25 . C28 F4 . 110.9(8) yes
F5 . C28 F4 . 104.4(8) yes
C25 . C28 F6 . 113.7(8) yes
F5 . C28 F6 . 106.9(9) yes
F4 . C28 F6 . 107.7(8) yes
C30 . C29 C34 . 117.6(7) yes
C30 . C29 B1 . 121.2(7) yes
C34 . C29 B1 . 120.9(6) yes
C29 . C30 C31 . 122.0(8) yes
C29 . C30 H301 . 118.8 no
C31 . C30 H301 . 119.1 no
C30 . C31 C32 . 118.8(8) yes
C30 . C31 C35 . 121.8(9) yes
C32 . C31 C35 . 119.4(7) yes
C31 . C32 C33 . 119.0(8) yes
C31 . C32 H321 . 120.1 no
C33 . C32 H321 . 120.8 no
C32 . C33 C34 . 120.0(8) yes
C32 . C33 C36 . 119.8(8) yes
C34 . C33 C36 . 120.2(8) yes
C33 . C34 C29 . 122.5(8) yes
C33 . C34 H341 . 118.8 no
C29 . C34 H341 . 118.6 no
C31 . C35 F8 . 111.0(8) yes
C31 . C35 F7 . 110.8(8) yes
F8 . C35 F7 . 105.9(9) yes
C31 . C35 F9 . 114.7(8) yes
F8 . C35 F9 . 107.3(9) yes
F7 . C35 F9 . 106.6(9) yes
C33 . C36 F11 . 112.1(9) yes
C33 . C36 F12 . 112.5(10) yes
F11 . C36 F12 . 105.7(9) yes
C33 . C36 F10 . 115.5(9) yes
F11 . C36 F10 . 104.7(9) yes
F12 . C36 F10 . 105.7(9) yes
C29 6_556 B1 C29 . 105.5(9) yes
C29 6_556 B1 C21 6_556 111.3(4) yes
C29 . B1 C21 6_556 112.4(4) yes
C29 6_556 B1 C21 . 112.4(4) yes
C29 . B1 C21 . 111.3(4) yes
C21 6_556 B1 C21 . 104.0(8) yes

loop_
_geom_bond_atom_site_label_1
_geom_bond_atom_site_label_2
_geom_bond_site_symmetry_2
_geom_bond_distance
_geom_bond_publ_flag
Ir1 N1 6_466 2.131(9) yes
Ir1 H1 6_466 1.62(2) no
Ir1 P1 6_466 2.345(2) yes
Ir1 P1 . 2.345(2) yes
Ir1 N1 . 2.131(9) yes
Ir1 C1 . 2.008(11) yes
Ir1 H1 . 1.62(2) no
P1 C5 . 1.855(10) yes
P1 C6 . 1.904(10) yes
P1 C10 . 1.853(10) yes
F1 C27 . 1.275(11) yes
F2 C27 . 1.316(14) yes
F3 C27 . 1.356(11) yes
F4 C28 . 1.328(11) yes
F5 C28 . 1.354(11) yes
F6 C28 . 1.318(11) yes
F7 C35 . 1.315(11) yes
F8 C35 . 1.336(12) yes
F9 C35 . 1.300(10) yes
F10 C36 . 1.330(11) yes
F11 C36 . 1.357(12) yes
F12 C36 . 1.333(13) yes
N1 C14 6_466 1.64(3) yes
N1 C18 6_466 1.23(2) yes
N1 C14 . 1.26(3) yes
N1 C18 . 1.45(2) yes
C1 C2 6_466 1.405(10) yes
C1 C2 . 1.405(10) yes
C2 C3 . 1.375(12) yes
C2 C5 . 1.515(13) yes
C3 C4 . 1.458(12) yes
C3 H31 . 0.950 no
C4 H41 . 0.950 no
C5 H51 . 0.950 no
C5 H52 . 0.950 no
C6 C7 . 1.496(14) yes
C6 C8 . 1.515(16) yes
C6 C9 . 1.520(13) yes
C7 H71 . 0.950 no
C7 H72 . 0.950 no
C7 H73 . 0.950 no
C8 H81 . 0.950 no
C8 H82 . 0.950 no
C8 H83 . 0.950 no
C9 H91 . 0.950 no
C9 H92 . 0.950 no
C9 H93 . 0.950 no
C10 C11 . 1.552(15) yes
C10 C12 . 1.592(12) yes
C10 C13 . 1.507(14) yes
C11 H111 . 0.950 no
C11 H112 . 0.950 no
C11 H113 . 0.950 no
C12 H121 . 0.950 no
C12 H122 . 0.950 no
C12 H123 . 0.950 no
C13 H131 . 0.950 no
C13 H132 . 0.950 no
C13 H133 . 0.950 no
C14 C15 . 1.37(2) yes
C14 C19 . 1.62(3) yes
C15 C16 . 1.30(2) yes
C15 H151 . 0.950 no
C16 C17 . 1.363(19) yes
C16 H161 . 0.950 no
C17 C18 6_466 1.72(2) yes
C17 C18 . 1.32(2) yes
C17 H171 . 0.950 no
C18 C20 . 1.45(2) yes
C19 H191 . 0.950 no
C19 H192 . 0.950 no
C19 H193 . 0.950 no
C20 H201 . 0.950 no
C20 H202 . 0.950 no
C20 H203 . 0.950 no
C21 C22 . 1.407(11) yes
C21 C26 . 1.386(10) yes
C21 B1 . 1.654(10) yes
C22 C23 . 1.396(11) yes
C22 H221 . 0.950 no
C23 C24 . 1.374(12) yes
C23 C27 . 1.508(12) yes
C24 C25 . 1.403(12) yes
C24 H241 . 0.950 no
C25 C26 . 1.418(11) yes
C25 C28 . 1.496(11) yes
C26 H261 . 0.950 no
C29 C30 . 1.400(10) yes
C29 C34 . 1.378(10) yes
C29 B1 . 1.656(10) yes
C30 C31 . 1.383(12) yes
C30 H301 . 0.950 no
C31 C32 . 1.437(11) yes
C31 C35 . 1.490(11) yes
C32 C33 . 1.380(11) yes
C32 H321 . 0.950 no
C33 C34 . 1.387(11) yes
C33 C36 . 1.445(13) yes
C34 H341 . 0.950 no

loop_
_geom_torsion_atom_site_label_1
_geom_torsion_atom_site_label_2
_geom_torsion_atom_site_label_3
_geom_torsion_atom_site_label_4
_geom_torsion
_geom_torsion_site_symmetry_1
_geom_torsion_site_symmetry_4
_geom_torsion_publ_flag
C1 Ir1 P1 C5 35.5(4) . . no
C1 Ir1 P1 C6 -72.2(4) . . no
C1 Ir1 P1 C10 148.1(4) . . no
P1 Ir1 P1 C5 35.5(4) 6_466 . no
P1 Ir1 P1 C6 -72.2(5) 6_466 . no
P1 Ir1 P1 C10 148.1(4) 6_466 . no
N1 Ir1 P1 C5 -139.1(5) 6_466 . no
N1 Ir1 P1 C6 113.3(5) 6_466 . no
N1 Ir1 P1 C10 -26.5(6) 6_466 . no
P1 Ir1 N1 C14 -81.5(14) . . no
P1 Ir1 N1 C18 97.9(14) . . no
P1 Ir1 N1 C14 96.4(13) 6_466 . no
P1 Ir1 N1 C18 -84.2(14) 6_466 . no
N1 Ir1 N1 C14 171(4) 6_466 . no
N1 Ir1 N1 C18 -10(2) 6_466 . no
P1 Ir1 C1 C2 -26.4(7) . . no
P1 Ir1 C1 C2 153.6(7) . 6_466 no
P1 Ir1 C1 C2 153.6(7) 6_466 . no
N1 Ir1 P1 C10 -37.3(6) . . no
N1 Ir1 P1 C5 -149.9(5) . . no
N1 Ir1 P1 C6 102.5(5) . . no
Ir1 P1 C5 C2 -43.2(6) . . no
C6 P1 C5 C2 77.3(7) . . no
C10 P1 C5 C2 -168.4(6) . . no
Ir1 P1 C6 C7 -101.6(7) . . no
C5 P1 C6 C8 33.0(10) . . no
C5 P1 C6 C9 -82.5(8) . . no
C10 P1 C6 C7 42.4(9) . . no
C10 P1 C6 C8 -77.4(10) . . no
Ir1 P1 C6 C8 138.6(8) . . no
Ir1 P1 C6 C9 23.2(9) . . no
C5 P1 C6 C7 152.8(8) . . no
Ir1 P1 C10 C13 66.5(8) . . no
C5 P1 C10 C11 59.2(8) . . no
C5 P1 C10 C12 -58.2(8) . . no
C5 P1 C10 C13 175.6(8) . . no
C6 P1 C10 C11 167.6(7) . . no
C6 P1 C10 C12 50.2(9) . . no
C6 P1 C10 C13 -76.1(9) . . no
Ir1 P1 C10 C11 -49.9(8) . . no
Ir1 P1 C10 C12 -167.3(6) . . no
C10 P1 C6 C9 167.1(7) . . no
C26 C21 B1 C29 -146.0(7) . 6_556 no
C22 C21 C26 C25 -5.0(11) . . no
B1 C21 C26 C25 -175.4(7) . . no
B1 C21 C22 C23 176.9(8) . . no
C26 C21 B1 C29 -27.7(9) . . no
C26 C21 B1 C21 93.5(8) . 6_556 no
C26 C21 C22 C23 6.3(12) . . no
C22 C21 B1 C29 162.4(7) . . no
C22 C21 B1 C21 -76.4(8) . 6_556 no
C22 C21 B1 C29 44.1(9) . 6_556 no
C21 C22 C23 C24 -4.1(15) . . no
C21 C22 C23 C27 177.5(9) . . no
C22 C23 C24 C25 0.4(15) . . no
C22 C23 C27 F2 -62.3(13) . . no
C22 C23 C27 F3 52.3(13) . . no
C24 C23 C27 F1 -5.7(14) . . no
C24 C23 C27 F2 119.3(10) . . no
C24 C23 C27 F3 -126.2(10) . . no
C27 C23 C24 C25 178.8(9) . . no
C22 C23 C27 F1 172.7(9) . . no
C23 C24 C25 C28 179.7(9) . . no
C23 C24 C25 C26 0.8(14) . . no
C24 C25 C28 F4 98.0(11) . . no
C28 C25 C26 C21 -177.2(8) . . no
C26 C25 C28 F4 -83.1(11) . . no
C24 C25 C28 F5 -145.3(9) . . no
C24 C25 C28 F6 -23.5(13) . . no
C24 C25 C26 C21 1.7(13) . . no
C26 C25 C28 F6 155.4(8) . . no
C26 C25 C28 F5 33.6(12) . . no
C34 C29 B1 C21 -156.3(7) . 6_556 no
B1 C29 C30 C31 172.4(7) . . no
B1 C29 C34 C33 -172.3(8) . . no
C30 C29 B1 C21 146.6(7) . . no
C30 C29 C34 C33 1.3(13) . . no
C34 C29 B1 C29 82.2(8) . 6_556 no
C34 C29 C30 C31 -1.2(12) . . no
C34 C29 B1 C21 -40.1(10) . . no
C30 C29 B1 C21 30.4(10) . 6_556 no
C30 C29 B1 C29 -91.2(7) . 6_556 no
C29 C30 C31 C35 178.7(8) . . no
C29 C30 C31 C32 1.0(12) . . no
C35 C31 C32 C33 -178.7(9) . . no
C30 C31 C35 F7 75.0(11) . . no
C30 C31 C32 C33 -1.0(13) . . no
C32 C31 C35 F8 135.3(9) . . no
C32 C31 C35 F9 13.4(13) . . no
C30 C31 C35 F9 -164.3(8) . . no
C32 C31 C35 F7 -107.4(9) . . no
C30 C31 C35 F8 -42.4(12) . . no
C31 C32 C33 C34 1.2(14) . . no
C31 C32 C33 C36 -179.3(9) . . no
C32 C33 C36 F12 115.1(11) . . no
C34 C33 C36 F10 173.2(10) . . no
C34 C33 C36 F11 53.6(14) . . no
C34 C33 C36 F12 -65.3(13) . . no
C32 C33 C34 C29 -1.4(15) . . no
C36 C33 C34 C29 179.1(10) . . no
C32 C33 C36 F10 -6.3(15) . . no
C32 C33 C36 F11 -126.0(10) . . no
Ir1 N1 C14 C15 178.7(17) . . no
Ir1 N1 C14 C19 -0.2(19) . . no
C18 N1 C14 C15 -1(3) . . no
C18 N1 C14 C19 -179.7(13) . . no
Ir1 N1 C18 C17 -179.1(12) . . no
Ir1 N1 C18 C20 2(2) . . no
C14 N1 C18 C17 0(2) . . no
C14 N1 C18 C20 -179.1(14) . . no
Ir1 C1 C2 C3 179.3(8) . . no
Ir1 C1 C2 C5 2.2(12) . . no
C2 C1 C2 C3 -0.7(14) 6_466 . no
C2 C1 C2 C5 -177.8(8) 6_466 . no
C1 C2 C3 C4 1.3(15) . . no
C5 C2 C3 C4 178.5(9) . . no
C1 C2 C5 P1 31.1(10) . . no
C3 C2 C5 P1 -146.3(8) . . no
C2 C3 C4 C3 -0.6(14) . 6_466 no
N1 C14 C15 C16 1(3) . . no
C19 C14 C15 C16 179.4(14) . . no
C14 C15 C16 C17 0(2) . . no
C15 C16 C17 C18 -1(2) . . no
C16 C17 C18 N1 0(2) . . no
C16 C17 C18 C20 179.6(15) . . no
